data_7108361
loop_
_publ_author_name
'Alejandro Parra'
'Ricardo Alfaro'
'Leyre Marzo'
'Alberto Moreno-Carrasco'
'Jose Luis Garcia Ruano'
'Jose Aleman'

_publ_section_title
;
 Enantioselective aza-Henry reactions of cyclic alpha-carbonyl ketimines
 under bifunctional catalysis
;
_journal_name_full Chem.Commun.
_journal_page_first 9759
_journal_paper_doi 10.1039/c2cc34053d
_journal_volume 48
_journal_year 2012
_chemical_formula_sum 'C15 H11 Br N2 O3'
_chemical_formula_weight 347.17
_chemical_name_systematic
;
?
;
_space_group_IT_number 19
_symmetry_space_group_name_Hall 'P 2ac 2ab'
_symmetry_space_group_name_H-M 'P 21 21 21'
_atom_sites_solution_hydrogens geom
_atom_sites_solution_primary direct
_atom_sites_solution_secondary difmap
_audit_creation_method SHELXL-97
_cell_angle_alpha 90.00
_cell_angle_beta 90.00
_cell_angle_gamma 90.00
_cell_formula_units_Z 4
_cell_length_a 7.5775(7)
_cell_length_b 11.0791(11)
_cell_length_c 16.7543(17)
_cell_measurement_temperature 298(2)
_cell_volume 1406.6(2)
_diffrn_ambient_temperature 298(2)
_diffrn_measured_fraction_theta_full 0.843
_diffrn_measured_fraction_theta_max 0.843
_diffrn_radiation_monochromator graphite
_diffrn_radiation_source 'fine-focus sealed tube'
_diffrn_radiation_type CuK\a
_diffrn_radiation_wavelength 1.54178
_diffrn_reflns_av_R_equivalents 0.0277
_diffrn_reflns_av_sigmaI/netI 0.0331
_diffrn_reflns_limit_h_max 8
_diffrn_reflns_limit_h_min -8
_diffrn_reflns_limit_k_max 13
_diffrn_reflns_limit_k_min -12
_diffrn_reflns_limit_l_max 19
_diffrn_reflns_limit_l_min -14
_diffrn_reflns_number 5419
_diffrn_reflns_theta_full 67.28
_diffrn_reflns_theta_max 67.28
_diffrn_reflns_theta_min 4.79
_exptl_absorpt_coefficient_mu 4.099
_exptl_crystal_density_diffrn 1.639
_exptl_crystal_density_method 'not measured'
_exptl_crystal_F_000 696
_refine_diff_density_max 0.825
_refine_diff_density_min -1.749
_refine_diff_density_rms 0.139
_refine_ls_abs_structure_details 'Flack H D (1983), Acta Cryst. A39, 876-881'
_refine_ls_abs_structure_Flack 0.04(5)
_refine_ls_extinction_coef 0.0059(5)
_refine_ls_extinction_expression Fc^*^=kFc[1+0.001xFc^2^\l^3^/sin(2\q)]^-1/4^
_refine_ls_extinction_method SHELXL
_refine_ls_goodness_of_fit_ref 1.180
_refine_ls_hydrogen_treatment mixed
_refine_ls_matrix_type full
_refine_ls_number_parameters 191
_refine_ls_number_reflns 2021
_refine_ls_number_restraints 0
_refine_ls_restrained_S_all 1.180
_refine_ls_R_factor_all 0.0634
_refine_ls_R_factor_gt 0.0423
_refine_ls_shift/su_max 0.000
_refine_ls_shift/su_mean 0.000
_refine_ls_structure_factor_coef Fsqd
_refine_ls_weighting_details 'calc w=1/[\s^2^(Fo^2^)+(0.0112P)^2^+7.7881P] where P=(Fo^2^+2Fc^2^)/3'
_refine_ls_weighting_scheme calc
_refine_ls_wR_factor_gt 0.0973
_refine_ls_wR_factor_ref 0.1372
_reflns_number_gt 1815
_reflns_number_total 2021
_reflns_threshold_expression >2sigma(I)
_cod_data_source_file c2cc34053d.txt
_cod_data_source_block 19fin
_cod_database_code 7108361

loop_
_symmetry_equiv_pos_as_xyz
'x, y, z'
'-x+1/2, -y, z+1/2'
'-x, y+1/2, -z+1/2'
'x+1/2, -y+1/2, -z'

loop_
_atom_site_label
_atom_site_type_symbol
_atom_site_fract_x
_atom_site_fract_y
_atom_site_fract_z
_atom_site_U_iso_or_equiv
_atom_site_adp_type
_atom_site_occupancy
_atom_site_symmetry_multiplicity
_atom_site_calc_flag
_atom_site_refinement_flags
Br1 Br 0.10545(11) 0.13380(9) 0.47490(7) 0.0564(4) Uani 1 1 d .
O1 O -0.4979(7) -0.1442(5) 0.5491(4) 0.0535(17) Uani 1 1 d .
C1 C -0.5778(12) -0.0057(7) 0.7073(6) 0.049(2) Uani 1 1 d .
H1 H -0.6770 -0.0525 0.6969 0.059 Uiso 1 1 calc R
C2 C -0.5680(13) 0.0651(8) 0.7749(6) 0.053(3) Uani 1 1 d .
H2 H -0.6617 0.0668 0.8107 0.064 Uiso 1 1 calc R
C3 C -0.4175(12) 0.1341(8) 0.7894(6) 0.055(2) Uani 1 1 d .
H3 H -0.4151 0.1822 0.8349 0.066 Uiso 1 1 calc R
C4 C -0.2746(11) 0.1351(8) 0.7409(6) 0.048(2) Uani 1 1 d .
H4 H -0.1744 0.1800 0.7530 0.057 Uiso 1 1 calc R
C5 C -0.2859(10) 0.0642(6) 0.6708(5) 0.0325(17) Uani 1 1 d .
N1 N -0.1589(9) 0.0489(6) 0.6124(5) 0.0452(19) Uani 1 1 d .
H1A H -0.0531 0.0767 0.6151 0.054 Uiso 1 1 calc R
C6 C -0.2297(9) -0.0216(6) 0.5450(5) 0.0330(18) Uani 1 1 d .
C7 C -0.4078(11) -0.0679(6) 0.5808(5) 0.0392(18) Uani 1 1 d .
C8 C -0.4359(10) -0.0049(7) 0.6556(6) 0.040(2) Uani 1 1 d .
C9 C -0.2601(10) 0.0526(6) 0.4687(6) 0.0368(18) Uani 1 1 d .
C10 C -0.4226(11) 0.0504(7) 0.4305(5) 0.042(2) Uani 1 1 d .
H10 H -0.5137 0.0047 0.4523 0.051 Uiso 1 1 calc R
C11 C -0.4532(13) 0.1153(9) 0.3596(6) 0.059(3) Uani 1 1 d .
H11 H -0.5620 0.1109 0.3341 0.071 Uiso 1 1 calc R
C12 C -0.3199(15) 0.1854(9) 0.3286(7) 0.063(3) Uani 1 1 d .
H12 H -0.3398 0.2307 0.2828 0.075 Uiso 1 1 calc R
C13 C -0.1580(13) 0.1888(8) 0.3649(6) 0.057(3) Uani 1 1 d .
H13 H -0.0676 0.2353 0.3433 0.068 Uiso 1 1 calc R
C14 C -0.1297(10) 0.1228(7) 0.4338(5) 0.0395(19) Uani 1 1 d .
C15 C -0.1150(9) -0.1293(6) 0.5220(5) 0.0405(18) Uani 1 1 d .
H15A H -0.1818 -0.1830 0.4877 0.049 Uiso 1 1 calc R
H15B H -0.0131 -0.1012 0.4923 0.049 Uiso 1 1 calc R
N2 N -0.0545(11) -0.1969(7) 0.5944(5) 0.054(2) Uani 1 1 d .
O2 O -0.1608(12) -0.2576(8) 0.6294(5) 0.085(3) Uani 1 1 d .
O3 O 0.0983(13) -0.1881(8) 0.6135(5) 0.093(3) Uani 1 1 d .

loop_
_atom_site_aniso_label
_atom_site_aniso_U_11
_atom_site_aniso_U_22
_atom_site_aniso_U_33
_atom_site_aniso_U_23
_atom_site_aniso_U_13
_atom_site_aniso_U_12
Br1 0.0338(5) 0.0576(6) 0.0777(7) -0.0011(5) 0.0084(5) -0.0143(4)
O1 0.045(3) 0.048(3) 0.068(5) -0.015(3) 0.012(3) -0.023(3)
C1 0.042(5) 0.038(4) 0.067(6) -0.002(4) 0.007(4) 0.002(4)
C2 0.056(7) 0.047(5) 0.057(6) -0.007(4) 0.013(5) 0.013(4)
C3 0.060(6) 0.044(4) 0.060(6) -0.011(5) -0.007(5) 0.013(5)
C4 0.046(5) 0.034(4) 0.063(6) -0.017(5) -0.011(4) 0.003(4)
C5 0.034(4) 0.026(3) 0.037(5) 0.001(3) 0.002(3) 0.005(3)
N1 0.029(4) 0.040(4) 0.067(5) -0.014(4) -0.001(3) -0.007(3)
C6 0.026(4) 0.024(3) 0.050(5) -0.004(3) 0.002(3) -0.003(3)
C7 0.034(4) 0.029(4) 0.055(5) 0.003(4) 0.003(4) -0.008(4)
C8 0.028(5) 0.027(4) 0.064(6) -0.010(4) 0.010(4) 0.002(3)
C9 0.033(4) 0.026(3) 0.051(5) -0.002(4) 0.011(4) -0.001(3)
C10 0.037(5) 0.040(4) 0.050(6) 0.000(4) -0.004(4) 0.000(4)
C11 0.048(5) 0.067(6) 0.063(7) 0.010(6) -0.014(4) 0.011(5)
C12 0.064(7) 0.065(6) 0.060(7) 0.012(5) 0.006(5) 0.013(5)
C13 0.051(6) 0.047(5) 0.073(7) 0.016(5) 0.018(5) 0.003(4)
C14 0.032(4) 0.033(4) 0.054(5) 0.000(4) 0.004(3) 0.005(4)
C15 0.032(4) 0.027(3) 0.062(5) 0.005(4) 0.003(4) 0.001(4)
N2 0.047(5) 0.042(4) 0.075(6) -0.003(4) -0.004(4) 0.013(3)
O2 0.081(6) 0.097(6) 0.078(6) 0.036(5) 0.024(5) 0.004(5)
O3 0.078(6) 0.101(6) 0.099(7) 0.023(5) -0.043(6) 0.005(5)

loop_
_atom_type_symbol
_atom_type_description
_atom_type_scat_dispersion_real
_atom_type_scat_dispersion_imag
_atom_type_scat_source
C C 0.0181 0.0091 'International Tables Vol C Tables 4.2.6.8 and 6.1.1.4'
H H 0.0000 0.0000 'International Tables Vol C Tables 4.2.6.8 and 6.1.1.4'
N N 0.0311 0.0180 'International Tables Vol C Tables 4.2.6.8 and 6.1.1.4'
O O 0.0492 0.0322 'International Tables Vol C Tables 4.2.6.8 and 6.1.1.4'
Br Br -0.6763 1.2805 'International Tables Vol C Tables 4.2.6.8 and 6.1.1.4'

loop_
_geom_angle_atom_site_label_1
_geom_angle_atom_site_label_2
_geom_angle_atom_site_label_3
_geom_angle
C2 C1 C8 118.0(9)
C2 C1 H1 121.0
C8 C1 H1 121.0
C1 C2 C3 119.9(9)
C1 C2 H2 120.0
C3 C2 H2 120.0
C4 C3 C2 123.7(9)
C4 C3 H3 118.2
C2 C3 H3 118.2
C3 C4 C5 116.4(8)
C3 C4 H4 121.8
C5 C4 H4 121.8
N1 C5 C8 111.8(7)
N1 C5 C4 127.8(7)
C8 C5 C4 120.4(7)
C5 N1 C6 110.8(6)
C5 N1 H1A 124.6
C6 N1 H1A 124.6
N1 C6 C15 113.6(6)
N1 C6 C9 114.1(6)
C15 C6 C9 107.1(6)
N1 C6 C7 101.1(6)
C15 C6 C7 109.4(6)
C9 C6 C7 111.4(6)
O1 C7 C8 129.3(8)
O1 C7 C6 123.2(8)
C8 C7 C6 107.5(6)
C1 C8 C5 121.6(8)
C1 C8 C7 130.8(8)
C5 C8 C7 107.6(7)
C14 C9 C10 116.7(8)
C14 C9 C6 122.9(7)
C10 C9 C6 120.4(7)
C9 C10 C11 121.7(8)
C9 C10 H10 119.2
C11 C10 H10 119.2
C12 C11 C10 119.1(9)
C12 C11 H11 120.5
C10 C11 H11 120.5
C13 C12 C11 120.4(10)
C13 C12 H12 119.8
C11 C12 H12 119.8
C12 C13 C14 119.6(9)
C12 C13 H13 120.2
C14 C13 H13 120.2
C13 C14 C9 122.5(8)
C13 C14 Br1 114.3(6)
C9 C14 Br1 123.2(6)
N2 C15 C6 111.2(7)
N2 C15 H15A 109.4
C6 C15 H15A 109.4
N2 C15 H15B 109.4
C6 C15 H15B 109.4
H15A C15 H15B 108.0
O2 N2 O3 124.0(10)
O2 N2 C15 118.0(8)
O3 N2 C15 118.0(9)

loop_
_geom_bond_atom_site_label_1
_geom_bond_atom_site_label_2
_geom_bond_distance
Br1 C14 1.914(8)
O1 C7 1.210(9)
C1 C2 1.379(12)
C1 C8 1.380(12)
C1 H1 0.9300
C2 C3 1.395(13)
C2 H2 0.9300
C3 C4 1.353(13)
C3 H3 0.9300
C4 C5 1.416(11)
C4 H4 0.9300
C5 N1 1.383(10)
C5 C8 1.394(11)
N1 C6 1.474(10)
N1 H1A 0.8600
C6 C15 1.525(9)
C6 C9 1.537(11)
C6 C7 1.564(10)
C7 C8 1.451(11)
C9 C14 1.386(10)
C9 C10 1.388(12)
C10 C11 1.408(12)
C10 H10 0.9300
C11 C12 1.376(14)
C11 H11 0.9300
C12 C13 1.369(15)
C12 H12 0.9300
C13 C14 1.384(12)
C13 H13 0.9300
C15 N2 1.497(11)
C15 H15A 0.9700
C15 H15B 0.9700
N2 O2 1.202(10)
N2 O3 1.205(11)
